data_7023354
loop_
_publ_author_name
'Becerra, Alexandra'
'Contreras, Ra\'ul'
'Carmona, Daniel'
'Lahoz, Fernando J.'
'Garc\'ia-Ordu\~na, Pilar'

_publ_section_title
;
 Half-sandwich rhodium and iridium complexes containing homochiral
 imidazolyl-imine ligands: synthesis, characterization and catalytic
 applications.
;
_journal_issue 32
_journal_name_full 'Dalton transactions (Cambridge, England : 2003)'
_journal_page_first 11640
_journal_page_last 11651
_journal_paper_doi 10.1039/c3dt51222c
_journal_volume 42
_journal_year 2013
_chemical_absolute_configuration rmad
_chemical_formula_moiety 'C23 H32 Ir N3 O, 2(F6 Sb), 1/2(H2O)'
_chemical_formula_sum 'C23 H33 F12 Ir N3 O1.5 Sb2'
_chemical_formula_weight 1039.22
_chemical_name_systematic
;
 ?
;
_space_group_IT_number 4
_symmetry_cell_setting monoclinic
_symmetry_space_group_name_Hall 'P 2yb'
_symmetry_space_group_name_H-M 'P 1 21 1'
_atom_sites_solution_hydrogens geom
_atom_sites_solution_primary direct
_atom_sites_solution_secondary difmap
_audit_creation_method SHELXL-97
_cell_angle_alpha 90.00
_cell_angle_beta 99.1760(10)
_cell_angle_gamma 90.00
_cell_formula_units_Z 2
_cell_length_a 8.1389(5)
_cell_length_b 10.9750(6)
_cell_length_c 17.8510(10)
_cell_measurement_reflns_used 601
_cell_measurement_temperature 100(2)
_cell_measurement_theta_max 29.55
_cell_measurement_theta_min 2.19
_cell_volume 1574.13(16)
_computing_cell_refinement 'SAINT+ in APEX2 v. 2008.4 (Bruker AXS, 2008)'
_computing_data_collection 'SMART in APEX2 v. 2008.4 (Bruker AXS, 2008)'
_computing_data_reduction 'SAINT+ in APEX2 v. 2008.4 (Bruker AXS, 2008)'
_computing_molecular_graphics 'XP program, SHELXTL v6.12, Bruker2000'
_computing_publication_material ENCIFER
_computing_structure_refinement 'SHELXL-97 (Sheldrick, 2008)'
_computing_structure_solution 'SHELXS-97 (Sheldrick, 1990)'
_diffrn_ambient_temperature 100(2)
_diffrn_detector_area_resol_mean 8.26
_diffrn_measured_fraction_theta_full 0.998
_diffrn_measured_fraction_theta_max 0.938
_diffrn_measurement_device_type 'Bruker APEX DUO system'
_diffrn_measurement_method '\w rotations with narrow frames'
_diffrn_radiation_monochromator graphite
_diffrn_radiation_source 'fine-focus sealed tube'
_diffrn_radiation_type MoK\a
_diffrn_radiation_wavelength 0.71073
_diffrn_reflns_av_R_equivalents 0.0202
_diffrn_reflns_av_sigmaI/netI 0.0275
_diffrn_reflns_limit_h_max 10
_diffrn_reflns_limit_h_min -10
_diffrn_reflns_limit_k_max 15
_diffrn_reflns_limit_k_min -14
_diffrn_reflns_limit_l_max 24
_diffrn_reflns_limit_l_min -24
_diffrn_reflns_number 17157
_diffrn_reflns_theta_full 27.50
_diffrn_reflns_theta_max 29.55
_diffrn_reflns_theta_min 2.19
_diffrn_standards_decay_% 0
_exptl_absorpt_coefficient_mu 6.016
_exptl_absorpt_correction_T_max 1.00
_exptl_absorpt_correction_T_min 0.823
_exptl_absorpt_correction_type numerical
_exptl_absorpt_process_details
;
 Absorption corrections based on face indexing, including in 
 APEX2 package (Bruker AXS, 2008).
;
_exptl_crystal_colour yellow
_exptl_crystal_density_diffrn 2.193
_exptl_crystal_density_method 'not measured'
_exptl_crystal_description plate
_exptl_crystal_F_000 982
_exptl_crystal_size_max 0.22
_exptl_crystal_size_mid 0.10
_exptl_crystal_size_min 0.10
_refine_diff_density_max 1.224
_refine_diff_density_min -0.672
_refine_diff_density_rms 0.119
_refine_ls_abs_structure_details 'Flack H D (1983), Acta Cryst. A39, 876-881'
_refine_ls_abs_structure_Flack 0.004(4)
_refine_ls_extinction_method none
_refine_ls_goodness_of_fit_ref 0.942
_refine_ls_hydrogen_treatment constr
_refine_ls_matrix_type full
_refine_ls_number_parameters 390
_refine_ls_number_reflns 7912
_refine_ls_number_restraints 25
_refine_ls_restrained_S_all 0.949
_refine_ls_R_factor_all 0.0302
_refine_ls_R_factor_gt 0.0288
_refine_ls_shift/su_max 0.007
_refine_ls_shift/su_mean 0.000
_refine_ls_structure_factor_coef Fsqd
_refine_ls_weighting_details 'calc w=1/[\s^2^(Fo^2^)+(0.0491P)^2^+2.5501P] where P=(Fo^2^+2Fc^2^)/3'
_refine_ls_weighting_scheme calc
_refine_ls_wR_factor_gt 0.0729
_refine_ls_wR_factor_ref 0.0739
_reflns_number_gt 7607
_reflns_number_total 7912
_reflns_threshold_expression >2sigma(I)
_cod_data_source_file c3dt51222c.txt
_cod_data_source_block cmpnd_10
_cod_depositor_comments
;
The following automatic conversions were performed:

'_symmetry_cell_setting' value 'Monoclinic' changed to 'monoclinic'
according to /home/saulius/struct/CIF-dictionaries/cif_core.dic
dictionary named 'cif_core.dic' version 2.4.2 from 2011-04-26.

Automatic conversion script
Id: cif_fix_values 1891 2012-01-12 08:04:46Z andrius 
;
_cod_original_sg_symbol_H-M 'P 21'
_cod_original_formula_sum 'C23 H33 F12 Ir N3 O1.50 Sb2'
_cod_database_code 7023354

loop_
_symmetry_equiv_pos_as_xyz
'x, y, z'
'-x, y+1/2, -z'

loop_
_atom_site_label
_atom_site_type_symbol
_atom_site_fract_x
_atom_site_fract_y
_atom_site_fract_z
_atom_site_U_iso_or_equiv
_atom_site_adp_type
_atom_site_occupancy
_atom_site_symmetry_multiplicity
_atom_site_calc_flag
_atom_site_refinement_flags
Ir1 Ir 0.44349(2) 0.244269(19) 0.225486(10) 0.02787(5) Uani 1 1 d .
N1 N 0.3330(7) 0.2376(7) 0.3222(3) 0.0487(13) Uani 1 1 d .
N2 N 0.3920(5) 0.4311(4) 0.2482(2) 0.0290(9) Uani 1 1 d .
N3 N 0.2094(7) 0.3266(6) 0.4077(3) 0.0419(12) Uani 1 1 d .
O1 O 0.1830(5) 0.2555(5) 0.1735(3) 0.0528(12) Uani 1 1 d .
H1A H 0.1370 0.1729 0.1660 0.099 Uiso 1 1 d .
H1B H 0.1748 0.2962 0.1241 0.132 Uiso 1 1 d .
C1 C 0.6251(5) 0.2437(7) 0.1488(3) 0.0315(9) Uani 1 1 d .
C2 C 0.5224(6) 0.1371(5) 0.1344(3) 0.0336(11) Uani 1 1 d .
C3 C 0.5372(7) 0.0652(6) 0.2037(3) 0.0358(12) Uani 1 1 d .
C4 C 0.6546(7) 0.1288(6) 0.2598(3) 0.0371(12) Uani 1 1 d .
C5 C 0.7062(6) 0.2366(7) 0.2270(3) 0.0342(10) Uani 1 1 d .
C6 C 0.6547(8) 0.3342(7) 0.0896(3) 0.0433(14) Uani 1 1 d .
H6A H 0.7496 0.3079 0.0661 0.065 Uiso 1 1 calc R
H6B H 0.6785 0.4142 0.1133 0.065 Uiso 1 1 calc R
H6C H 0.5553 0.3398 0.0508 0.065 Uiso 1 1 calc R
C7 C 0.4133(8) 0.1045(8) 0.0619(4) 0.0507(17) Uani 1 1 d .
H7A H 0.3674 0.1789 0.0364 0.076 Uiso 1 1 calc R
H7B H 0.3222 0.0523 0.0727 0.076 Uiso 1 1 calc R
H7C H 0.4788 0.0607 0.0289 0.076 Uiso 1 1 calc R
C8 C 0.4616(9) -0.0548(7) 0.2135(5) 0.0486(17) Uani 1 1 d .
H8A H 0.5293 -0.1188 0.1953 0.073 Uiso 1 1 calc R
H8B H 0.3489 -0.0572 0.1844 0.073 Uiso 1 1 calc R
H8C H 0.4564 -0.0680 0.2674 0.073 Uiso 1 1 calc R
C9 C 0.7181(9) 0.0811(7) 0.3386(4) 0.0532(18) Uani 1 1 d .
H9A H 0.6239 0.0543 0.3624 0.080 Uiso 1 1 calc R
H9B H 0.7783 0.1460 0.3692 0.080 Uiso 1 1 calc R
H9C H 0.7932 0.0122 0.3352 0.080 Uiso 1 1 calc R
C10 C 0.8347(7) 0.3237(7) 0.2650(4) 0.0450(14) Uani 1 1 d .
H10A H 0.8217 0.3334 0.3183 0.067 Uiso 1 1 calc R
H10B H 0.8205 0.4029 0.2394 0.067 Uiso 1 1 calc R
H10C H 0.9460 0.2918 0.2621 0.067 Uiso 1 1 calc R
C11 C 0.2823(13) 0.1505(8) 0.3678(6) 0.077(3) Uani 1 1 d .
H11 H 0.2962 0.0650 0.3630 0.092 Uiso 1 1 calc R
C12 C 0.2082(10) 0.2070(8) 0.4215(5) 0.062(2) Uani 1 1 d .
H12 H 0.1638 0.1685 0.4615 0.074 Uiso 1 1 calc R
C13 C 0.1486(9) 0.4237(8) 0.4526(4) 0.0497(16) Uani 1 1 d .
H13A H 0.0918 0.3875 0.4916 0.074 Uiso 1 1 calc R
H13B H 0.0706 0.4756 0.4193 0.074 Uiso 1 1 calc R
H13C H 0.2428 0.4728 0.4768 0.074 Uiso 1 1 calc R
C14 C 0.2865(7) 0.3423(6) 0.3470(3) 0.0351(12) Uani 1 1 d .
C15 C 0.3150(7) 0.4483(5) 0.3052(3) 0.0326(11) Uani 1 1 d .
H15 H 0.2796 0.5268 0.3183 0.039 Uiso 1 1 calc R
C16 C 0.4190(7) 0.5349(5) 0.1982(3) 0.0316(11) Uani 1 1 d .
H16 H 0.4233 0.5012 0.1465 0.038 Uiso 1 1 calc R
C17 C 0.2796(8) 0.6295(6) 0.1903(4) 0.0394(12) Uani 1 1 d .
H17A H 0.1719 0.5886 0.1767 0.059 Uiso 1 1 calc R
H17B H 0.2950 0.6880 0.1505 0.059 Uiso 1 1 calc R
H17C H 0.2824 0.6725 0.2386 0.059 Uiso 1 1 calc R
C18 C 0.5879(7) 0.5942(5) 0.2267(3) 0.0326(11) Uani 1 1 d .
C19 C 0.6817(8) 0.6365(6) 0.1722(4) 0.0417(13) Uani 1 1 d .
H19 H 0.6435 0.6237 0.1197 0.050 Uiso 1 1 calc R
C20 C 0.8310(9) 0.6974(7) 0.1961(5) 0.0548(18) Uani 1 1 d .
H20 H 0.8942 0.7266 0.1594 0.066 Uiso 1 1 calc R
C21 C 0.8871(8) 0.7155(7) 0.2704(5) 0.060(2) Uani 1 1 d .
H21 H 0.9886 0.7578 0.2858 0.072 Uiso 1 1 calc R
C22 C 0.7981(9) 0.6730(8) 0.3231(5) 0.0574(18) Uani 1 1 d .
H22 H 0.8399 0.6853 0.3753 0.069 Uiso 1 1 calc R
C23 C 0.6478(8) 0.6122(7) 0.3029(4) 0.0454(14) Uani 1 1 d .
H23 H 0.5873 0.5835 0.3407 0.054 Uiso 1 1 calc R
Sb1 Sb 0.70736(6) 0.30535(5) 0.53891(2) 0.04747(11) Uani 1 1 d D
F1 F 0.8921(6) 0.2198(5) 0.5167(4) 0.0835(18) Uani 1 1 d D
F2 F 0.5251(6) 0.3914(5) 0.5629(3) 0.0731(14) Uani 1 1 d D
F3A F 0.7354(9) 0.2116(6) 0.6282(3) 0.054(2) Uiso 0.610(10) 1 d PD
F4A F 0.6771(15) 0.3744(12) 0.4426(5) 0.095(3) Uiso 0.610(10) 1 d PD
F5A F 0.5622(11) 0.1777(8) 0.4962(6) 0.082(3) Uiso 0.610(10) 1 d PD
F6A F 0.8605(11) 0.4202(8) 0.5762(6) 0.081(3) Uiso 0.610(10) 1 d PD
F3B F 0.779(3) 0.345(2) 0.6421(6) 0.125(8) Uiso 0.390(10) 1 d PD
F4B F 0.6315(18) 0.3077(15) 0.4357(5) 0.073(4) Uiso 0.390(10) 1 d PD
F5B F 0.594(3) 0.1637(13) 0.5566(14) 0.121(7) Uiso 0.390(10) 1 d PD
F6B F 0.796(2) 0.4588(11) 0.5209(11) 0.101(6) Uiso 0.390(10) 1 d PD
Sb2 Sb 0.09408(5) 0.47953(4) -0.02745(2) 0.03928(10) Uani 1 1 d D
F7A F 0.2546(10) 0.4146(8) -0.0836(5) 0.058(2) Uiso 0.580(11) 1 d PD
F8A F -0.0595(11) 0.5420(9) 0.0265(6) 0.069(3) Uiso 0.580(11) 1 d PD
F9A F 0.0070(12) 0.5692(9) -0.1132(5) 0.077(3) Uiso 0.580(11) 1 d PD
F10A F 0.1882(11) 0.3779(8) 0.0544(5) 0.063(2) Uiso 0.580(11) 1 d PD
F7B F 0.2038(12) 0.4623(9) -0.1097(5) 0.044(2) Uiso 0.420(11) 1 d PD
F8B F -0.0224(15) 0.5077(11) 0.0555(6) 0.059(3) Uiso 0.420(11) 1 d PD
F9B F -0.0013(13) 0.6279(8) -0.0685(6) 0.058(3) Uiso 0.420(11) 1 d PD
F10B F 0.1900(14) 0.3435(9) 0.0224(7) 0.059(3) Uiso 0.420(11) 1 d PD
F11 F 0.2591(6) 0.5876(5) 0.0145(3) 0.0728(14) Uani 1 1 d D
F12 F -0.0652(7) 0.3698(7) -0.0695(3) 0.104(2) Uani 1 1 d D
O2 O 0.0486(13) 0.0427(11) 0.2385(6) 0.058(3) Uani 0.50 1 d P

loop_
_atom_site_aniso_label
_atom_site_aniso_U_11
_atom_site_aniso_U_22
_atom_site_aniso_U_33
_atom_site_aniso_U_23
_atom_site_aniso_U_13
_atom_site_aniso_U_12
Ir1 0.02025(8) 0.03344(9) 0.03135(9) 0.00459(9) 0.00847(6) 0.00639(8)
N1 0.046(3) 0.055(3) 0.053(3) 0.025(3) 0.031(2) 0.025(3)
N2 0.0206(19) 0.037(2) 0.029(2) -0.0026(18) 0.0038(16) -0.0008(16)
N3 0.032(3) 0.062(4) 0.033(2) 0.007(2) 0.0121(19) 0.010(2)
O1 0.0194(16) 0.043(2) 0.096(3) -0.018(3) 0.0083(18) -0.0006(19)
C1 0.0206(19) 0.042(2) 0.033(2) -0.001(3) 0.0073(16) 0.010(3)
C2 0.019(2) 0.044(3) 0.039(3) -0.003(2) 0.009(2) 0.0042(19)
C3 0.025(2) 0.041(3) 0.044(3) 0.004(2) 0.013(2) 0.007(2)
C4 0.028(3) 0.047(3) 0.037(3) 0.006(2) 0.007(2) 0.011(2)
C5 0.023(2) 0.043(3) 0.037(2) -0.004(3) 0.0069(17) 0.008(3)
C6 0.040(3) 0.059(4) 0.036(3) 0.002(3) 0.020(2) 0.006(3)
C7 0.029(3) 0.074(5) 0.048(4) -0.025(3) 0.001(2) 0.006(3)
C8 0.042(4) 0.041(4) 0.068(5) 0.002(3) 0.024(3) 0.006(3)
C9 0.052(4) 0.064(4) 0.042(3) 0.017(3) 0.002(3) 0.027(3)
C10 0.025(3) 0.058(4) 0.050(3) -0.017(3) 0.001(2) 0.002(2)
C11 0.092(7) 0.057(5) 0.100(7) 0.044(5) 0.074(6) 0.041(4)
C12 0.057(4) 0.078(6) 0.060(4) 0.037(4) 0.039(4) 0.031(4)
C13 0.043(3) 0.069(4) 0.042(3) -0.013(3) 0.021(3) -0.005(3)
C14 0.026(3) 0.051(3) 0.029(3) 0.007(2) 0.009(2) 0.007(2)
C15 0.027(2) 0.037(3) 0.035(3) -0.002(2) 0.010(2) -0.001(2)
C16 0.034(3) 0.031(3) 0.031(3) 0.003(2) 0.008(2) 0.006(2)
C17 0.032(3) 0.039(3) 0.047(3) 0.000(2) 0.004(2) 0.006(2)
C18 0.031(3) 0.035(3) 0.033(3) 0.001(2) 0.007(2) 0.002(2)
C19 0.041(3) 0.039(3) 0.048(3) 0.007(3) 0.017(3) 0.004(2)
C20 0.040(3) 0.048(3) 0.082(5) 0.011(4) 0.027(4) 0.001(3)
C21 0.028(3) 0.064(5) 0.086(5) 0.002(4) 0.002(3) -0.010(3)
C22 0.040(4) 0.068(5) 0.060(4) -0.015(4) -0.005(3) -0.007(3)
C23 0.035(3) 0.059(4) 0.042(3) -0.006(3) 0.008(2) -0.005(3)
Sb1 0.0416(2) 0.0626(3) 0.0419(2) 0.01640(19) 0.01781(17) 0.01114(19)
F1 0.058(3) 0.085(4) 0.119(4) 0.031(3) 0.047(3) 0.029(3)
F2 0.053(3) 0.072(3) 0.101(4) -0.020(3) 0.032(3) 0.008(2)
Sb2 0.02422(17) 0.0515(2) 0.0407(2) 0.00725(17) 0.00083(14) 0.00208(15)
F11 0.056(3) 0.094(4) 0.074(3) -0.031(3) 0.029(2) -0.030(3)
F12 0.075(4) 0.160(6) 0.076(4) -0.033(4) 0.015(3) -0.074(4)
O2 0.052(6) 0.068(7) 0.049(6) -0.006(5) -0.002(4) -0.010(5)

loop_
_atom_type_symbol
_atom_type_description
_atom_type_scat_dispersion_real
_atom_type_scat_dispersion_imag
_atom_type_scat_source
C C 0.0033 0.0016 'International Tables Vol C Tables 4.2.6.8 and 6.1.1.4'
H H 0.0000 0.0000 'International Tables Vol C Tables 4.2.6.8 and 6.1.1.4'
N N 0.0061 0.0033 'International Tables Vol C Tables 4.2.6.8 and 6.1.1.4'
O O 0.0106 0.0060 'International Tables Vol C Tables 4.2.6.8 and 6.1.1.4'
F F 0.0171 0.0103 'International Tables Vol C Tables 4.2.6.8 and 6.1.1.4'
Sb Sb -0.5866 1.5461 'International Tables Vol C Tables 4.2.6.8 and 6.1.1.4'
Ir Ir -1.4442 7.9887 'International Tables Vol C Tables 4.2.6.8 and 6.1.1.4'

loop_
_geom_angle_atom_site_label_1
_geom_angle_atom_site_label_2
_geom_angle_atom_site_label_3
_geom_angle
N1 Ir1 C5 123.7(2)
N1 Ir1 C4 100.1(2)
C5 Ir1 C4 38.6(3)
N1 Ir1 N2 75.6(2)
C5 Ir1 N2 105.1(2)
C4 Ir1 N2 133.1(2)
N1 Ir1 C3 109.3(2)
C5 Ir1 C3 65.6(2)
C4 Ir1 C3 39.3(2)
N2 Ir1 C3 170.68(19)
N1 Ir1 C1 162.95(19)
C5 Ir1 C1 39.30(18)
C4 Ir1 C1 65.3(2)
N2 Ir1 C1 107.2(2)
C3 Ir1 C1 65.7(2)
N1 Ir1 O1 80.5(2)
C5 Ir1 O1 155.8(2)
C4 Ir1 O1 146.8(2)
N2 Ir1 O1 79.64(18)
C3 Ir1 O1 108.7(2)
C1 Ir1 O1 116.52(18)
N1 Ir1 C2 145.0(3)
C5 Ir1 C2 64.9(2)
C4 Ir1 C2 65.0(2)
N2 Ir1 C2 138.2(2)
C3 Ir1 C2 39.1(2)
C1 Ir1 C2 38.5(2)
O1 Ir1 C2 95.5(2)
C14 N1 C11 106.4(5)
C14 N1 Ir1 116.0(5)
C11 N1 Ir1 137.4(6)
C15 N2 C16 119.9(5)
C15 N2 Ir1 115.1(4)
C16 N2 Ir1 124.5(3)
C12 N3 C14 107.0(6)
C12 N3 C13 126.8(6)
C14 N3 C13 126.0(6)
Ir1 O1 H1A 109.3
Ir1 O1 H1B 109.3
H1A O1 H1B 109.2
C2 C1 C5 107.0(6)
C2 C1 C6 124.6(5)
C5 C1 C6 128.0(6)
C2 C1 Ir1 71.3(3)
C5 C1 Ir1 69.1(3)
C6 C1 Ir1 130.2(4)
C1 C2 C3 108.8(5)
C1 C2 C7 126.8(6)
C3 C2 C7 124.3(6)
C1 C2 Ir1 70.1(3)
C3 C2 Ir1 69.8(3)
C7 C2 Ir1 124.8(4)
C4 C3 C2 106.3(5)
C4 C3 C8 126.1(6)
C2 C3 C8 127.3(6)
C4 C3 Ir1 69.6(3)
C2 C3 Ir1 71.1(3)
C8 C3 Ir1 128.5(4)
C5 C4 C3 109.0(5)
C5 C4 C9 126.5(6)
C3 C4 C9 124.4(6)
C5 C4 Ir1 70.4(3)
C3 C4 Ir1 71.2(3)
C9 C4 Ir1 127.5(4)
C4 C5 C1 108.9(6)
C4 C5 C10 125.4(5)
C1 C5 C10 125.5(6)
C4 C5 Ir1 71.0(3)
C1 C5 Ir1 71.6(3)
C10 C5 Ir1 127.4(4)
C1 C6 H6A 109.5
C1 C6 H6B 109.5
H6A C6 H6B 109.5
C1 C6 H6C 109.5
H6A C6 H6C 109.5
H6B C6 H6C 109.5
C2 C7 H7A 109.5
C2 C7 H7B 109.5
H7A C7 H7B 109.5
C2 C7 H7C 109.5
H7A C7 H7C 109.5
H7B C7 H7C 109.5
C3 C8 H8A 109.5
C3 C8 H8B 109.5
H8A C8 H8B 109.5
C3 C8 H8C 109.5
H8A C8 H8C 109.5
H8B C8 H8C 109.5
C4 C9 H9A 109.5
C4 C9 H9B 109.5
H9A C9 H9B 109.5
C4 C9 H9C 109.5
H9A C9 H9C 109.5
H9B C9 H9C 109.5
C5 C10 H10A 109.5
C5 C10 H10B 109.5
H10A C10 H10B 109.5
C5 C10 H10C 109.5
H10A C10 H10C 109.5
H10B C10 H10C 109.5
C12 C11 N1 108.1(7)
C12 C11 H11 125.9
N1 C11 H11 125.9
N3 C12 C11 107.5(6)
N3 C12 H12 126.2
C11 C12 H12 126.2
N3 C13 H13A 109.5
N3 C13 H13B 109.5
H13A C13 H13B 109.5
N3 C13 H13C 109.5
H13A C13 H13C 109.5
H13B C13 H13C 109.5
N1 C14 N3 110.9(6)
N1 C14 C15 117.4(5)
N3 C14 C15 131.6(6)
N2 C15 C14 115.8(5)
N2 C15 H15 122.1
C14 C15 H15 122.1
N2 C16 C17 113.4(5)
N2 C16 C18 109.7(4)
C17 C16 C18 110.9(5)
N2 C16 H16 107.5
C17 C16 H16 107.5
C18 C16 H16 107.5
C16 C17 H17A 109.5
C16 C17 H17B 109.5
H17A C17 H17B 109.5
C16 C17 H17C 109.5
H17A C17 H17C 109.5
H17B C17 H17C 109.5
C23 C18 C19 119.2(6)
C23 C18 C16 122.9(5)
C19 C18 C16 117.9(5)
C20 C19 C18 119.3(7)
C20 C19 H19 120.3
C18 C19 H19 120.3
C21 C20 C19 121.0(7)
C21 C20 H20 119.5
C19 C20 H20 119.5
C20 C21 C22 119.8(7)
C20 C21 H21 120.1
C22 C21 H21 120.1
C21 C22 C23 122.0(7)
C21 C22 H22 119.0
C23 C22 H22 119.0
C18 C23 C22 118.7(7)
C18 C23 H23 120.6
C22 C23 H23 120.6
F6A Sb1 F4B 117.1(6)
F6A Sb1 F5B 147.7(8)
F4B Sb1 F5B 94.9(9)
F6A Sb1 F4A 92.2(5)
F4B Sb1 F4A 25.6(5)
F5B Sb1 F4A 120.1(8)
F6A Sb1 F2 95.1(4)
F4B Sb1 F2 94.0(5)
F5B Sb1 F2 87.2(7)
F4A Sb1 F2 90.7(4)
F6A Sb1 F1 84.2(4)
F4B Sb1 F1 87.0(5)
F5B Sb1 F1 93.0(7)
F4A Sb1 F1 90.0(4)
F2 Sb1 F1 179.0(3)
F6A Sb1 F3A 94.9(4)
F4B Sb1 F3A 146.0(6)
F5B Sb1 F3A 52.8(8)
F4A Sb1 F3A 170.9(5)
F2 Sb1 F3A 94.4(3)
F1 Sb1 F3A 85.0(3)
F6A Sb1 F6B 35.3(6)
F4B Sb1 F6B 83.9(8)
F5B Sb1 F6B 172.9(9)
F4A Sb1 F6B 58.3(7)
F2 Sb1 F6B 85.9(6)
F1 Sb1 F6B 93.9(6)
F3A Sb1 F6B 129.6(6)
F6A Sb1 F3B 53.1(8)
F4B Sb1 F3B 165.9(9)
F5B Sb1 F3B 96.3(10)
F4A Sb1 F3B 141.5(9)
F2 Sb1 F3B 78.0(7)
F1 Sb1 F3B 100.9(8)
F3A Sb1 F3B 47.4(8)
F6B Sb1 F3B 84.0(9)
F6A Sb1 F5A 174.9(5)
F4B Sb1 F5A 61.7(6)
F5B Sb1 F5A 33.2(7)
F4A Sb1 F5A 87.0(5)
F2 Sb1 F5A 89.9(3)
F1 Sb1 F5A 90.8(4)
F3A Sb1 F5A 85.5(4)
F6B Sb1 F5A 144.9(7)
F3B Sb1 F5A 129.1(8)
F3B F3A F5B 123.1(9)
F3B F3A Sb1 66.7(5)
F5B F3A Sb1 63.0(5)
F4B F4A Sb1 76.4(8)
F5B F5A Sb1 70.7(6)
F6B F6A F3B 128.9(12)
F6B F6A Sb1 75.3(6)
F3B F6A Sb1 65.6(6)
F3A F3B F6A 118.2(10)
F3A F3B Sb1 65.9(5)
F6A F3B Sb1 61.3(5)
F4A F4B Sb1 78.0(8)
F5A F5B F3A 138.7(10)
F5A F5B Sb1 76.1(7)
F3A F5B Sb1 64.2(5)
F6A F6B Sb1 69.5(6)
F8A Sb2 F12 87.9(4)
F8A Sb2 F10B 108.7(5)
F12 Sb2 F10B 83.3(5)
F8A Sb2 F7B 156.3(5)
F12 Sb2 F7B 90.4(3)
F10B Sb2 F7B 94.5(5)
F8A Sb2 F11 93.4(3)
F12 Sb2 F11 178.5(3)
F10B Sb2 F11 95.7(4)
F7B Sb2 F11 88.6(3)
F8A Sb2 F9A 91.9(5)
F12 Sb2 F9A 81.9(4)
F10B Sb2 F9A 154.1(5)
F7B Sb2 F9A 64.5(4)
F11 Sb2 F9A 98.6(4)
F8A Sb2 F10A 92.3(5)
F12 Sb2 F10A 95.8(4)
F10B Sb2 F10A 21.1(4)
F7B Sb2 F10A 111.4(4)
F11 Sb2 F10A 83.6(3)
F9A Sb2 F10A 175.1(4)
F8A Sb2 F9B 67.1(5)
F12 Sb2 F9B 100.7(4)
F10B Sb2 F9B 173.9(5)
F7B Sb2 F9B 90.0(5)
F11 Sb2 F9B 80.4(4)
F9A Sb2 F9B 32.0(4)
F10A Sb2 F9B 152.8(5)
F8A Sb2 F8B 20.6(4)
F12 Sb2 F8B 91.0(4)
F10B Sb2 F8B 88.9(6)
F7B Sb2 F8B 176.4(5)
F11 Sb2 F8B 90.0(4)
F9A Sb2 F8B 112.4(5)
F10A Sb2 F8B 71.8(5)
F9B Sb2 F8B 86.4(5)
F8A Sb2 F7A 179.9(5)
F12 Sb2 F7A 92.2(3)
F10B Sb2 F7A 71.2(5)
F7B Sb2 F7A 23.8(3)
F11 Sb2 F7A 86.5(3)
F9A Sb2 F7A 88.2(4)
F10A Sb2 F7A 87.6(4)
F9B Sb2 F7A 112.9(4)
F8B Sb2 F7A 159.4(5)
F7B F7A Sb2 73.7(7)
F8B F8A Sb2 86.3(10)
F9B F9A Sb2 76.0(6)
F10B F10A Sb2 75.1(9)
F7A F7B Sb2 82.5(8)
F8A F8B Sb2 73.1(9)
F9A F9B Sb2 72.0(6)
F10A F10B Sb2 83.8(10)

loop_
_geom_bond_atom_site_label_1
_geom_bond_atom_site_label_2
_geom_bond_distance
Ir1 N1 2.071(4)
Ir1 C5 2.136(5)
Ir1 C4 2.144(5)
Ir1 N2 2.144(5)
Ir1 C3 2.166(6)
Ir1 C1 2.168(4)
Ir1 O1 2.178(4)
Ir1 C2 2.184(5)
N1 C14 1.309(10)
N1 C11 1.362(9)
N2 C15 1.290(7)
N2 C16 1.486(7)
N3 C12 1.336(10)
N3 C14 1.345(7)
N3 C13 1.466(9)
O1 H1A 0.9820
O1 H1B 0.9818
C1 C2 1.436(9)
C1 C5 1.448(7)
C1 C6 1.498(9)
C2 C3 1.456(8)
C2 C7 1.492(8)
C3 C4 1.449(9)
C3 C8 1.475(10)
C4 C5 1.413(10)
C4 C9 1.513(8)
C5 C10 1.496(9)
C6 H6A 0.9800
C6 H6B 0.9800
C6 H6C 0.9800
C7 H7A 0.9800
C7 H7B 0.9800
C7 H7C 0.9800
C8 H8A 0.9800
C8 H8B 0.9800
C8 H8C 0.9800
C9 H9A 0.9800
C9 H9B 0.9800
C9 H9C 0.9800
C10 H10A 0.9800
C10 H10B 0.9800
C10 H10C 0.9800
C11 C12 1.360(11)
C11 H11 0.9500
C12 H12 0.9500
C13 H13A 0.9800
C13 H13B 0.9800
C13 H13C 0.9800
C14 C15 1.421(8)
C15 H15 0.9500
C16 C17 1.527(8)
C16 C18 1.533(8)
C16 H16 1.0000
C17 H17A 0.9800
C17 H17B 0.9800
C17 H17C 0.9800
C18 C23 1.385(9)
C18 C19 1.407(8)
C19 C20 1.393(10)
C19 H19 0.9500
C20 C21 1.346(12)
C20 H20 0.9500
C21 C22 1.358(12)
C21 H21 0.9500
C22 C23 1.390(9)
C22 H22 0.9500
C23 H23 0.9500
Sb1 F6A 1.823(7)
Sb1 F4B 1.848(8)
Sb1 F5B 1.859(9)
Sb1 F4A 1.859(7)
Sb1 F2 1.865(4)
Sb1 F1 1.868(4)
Sb1 F3A 1.879(6)
Sb1 F6B 1.882(9)
Sb1 F3B 1.891(9)
Sb1 F5A 1.911(7)
F3A F3B 1.51(2)
F3A F5B 1.66(2)
F4A F4B 0.821(16)
F5A F5B 1.08(2)
F6A F6B 1.124(18)
F6A F3B 1.66(2)
Sb2 F8A 1.828(7)
Sb2 F12 1.840(5)
Sb2 F10B 1.846(8)
Sb2 F7B 1.846(7)
Sb2 F11 1.857(4)
Sb2 F9A 1.863(7)
Sb2 F10A 1.899(7)
Sb2 F9B 1.900(8)
Sb2 F8B 1.907(8)
Sb2 F7A 1.907(7)
F7A F7B 0.775(10)
F8A F8B 0.672(13)
F9A F9B 1.036(13)
F10A F10B 0.687(12)

loop_
_geom_torsion_atom_site_label_1
_geom_torsion_atom_site_label_2
_geom_torsion_atom_site_label_3
_geom_torsion_atom_site_label_4
_geom_torsion
C5 Ir1 N1 C14 100.0(5)
C4 Ir1 N1 C14 133.3(5)
N2 Ir1 N1 C14 1.2(5)
C3 Ir1 N1 C14 172.9(5)
C1 Ir1 N1 C14 103.2(10)
O1 Ir1 N1 C14 -80.4(5)
C2 Ir1 N1 C14 -166.3(4)
C5 Ir1 N1 C11 -85.4(10)
C4 Ir1 N1 C11 -52.1(10)
N2 Ir1 N1 C11 175.8(10)
C3 Ir1 N1 C11 -12.5(10)
C1 Ir1 N1 C11 -82.2(16)
O1 Ir1 N1 C11 94.2(10)
C2 Ir1 N1 C11 8.3(11)
N1 Ir1 N2 C15 -3.0(4)
C5 Ir1 N2 C15 -124.6(4)
C4 Ir1 N2 C15 -93.5(4)
C1 Ir1 N2 C15 -165.5(4)
O1 Ir1 N2 C15 79.8(4)
C2 Ir1 N2 C15 166.4(4)
N1 Ir1 N2 C16 -174.8(4)
C5 Ir1 N2 C16 63.6(4)
C4 Ir1 N2 C16 94.7(4)
C1 Ir1 N2 C16 22.6(4)
O1 Ir1 N2 C16 -92.1(4)
C2 Ir1 N2 C16 -5.5(5)
N1 Ir1 C1 C2 113.2(10)
C5 Ir1 C1 C2 117.3(6)
C4 Ir1 C1 C2 80.2(4)
N2 Ir1 C1 C2 -149.7(3)
C3 Ir1 C1 C2 36.9(3)
O1 Ir1 C1 C2 -62.9(4)
N1 Ir1 C1 C5 -4.2(12)
C4 Ir1 C1 C5 -37.1(4)
N2 Ir1 C1 C5 93.0(4)
C3 Ir1 C1 C5 -80.5(4)
O1 Ir1 C1 C5 179.8(4)
C2 Ir1 C1 C5 -117.3(6)
N1 Ir1 C1 C6 -126.9(9)
C5 Ir1 C1 C6 -122.7(8)
C4 Ir1 C1 C6 -159.8(6)
N2 Ir1 C1 C6 -29.7(6)
C3 Ir1 C1 C6 156.8(6)
O1 Ir1 C1 C6 57.1(6)
C2 Ir1 C1 C6 120.0(6)
C5 C1 C2 C3 1.0(6)
C6 C1 C2 C3 174.3(5)
Ir1 C1 C2 C3 -59.2(4)
C5 C1 C2 C7 179.4(5)
C6 C1 C2 C7 -7.4(8)
Ir1 C1 C2 C7 119.1(5)
C5 C1 C2 Ir1 60.2(3)
C6 C1 C2 Ir1 -126.5(5)
N1 Ir1 C2 C1 -151.9(3)
C5 Ir1 C2 C1 -38.4(3)
C4 Ir1 C2 C1 -81.2(3)
N2 Ir1 C2 C1 46.3(4)
C3 Ir1 C2 C1 -119.9(4)
O1 Ir1 C2 C1 126.9(3)
N1 Ir1 C2 C3 -32.0(5)
C5 Ir1 C2 C3 81.5(4)
C4 Ir1 C2 C3 38.7(3)
N2 Ir1 C2 C3 166.2(3)
C1 Ir1 C2 C3 119.9(4)
O1 Ir1 C2 C3 -113.2(3)
N1 Ir1 C2 C7 86.4(7)
C5 Ir1 C2 C7 -160.1(7)
C4 Ir1 C2 C7 157.2(6)
N2 Ir1 C2 C7 -75.4(6)
C3 Ir1 C2 C7 118.4(7)
C1 Ir1 C2 C7 -121.7(7)
O1 Ir1 C2 C7 5.2(6)
C1 C2 C3 C4 -1.5(6)
C7 C2 C3 C4 -180.0(5)
Ir1 C2 C3 C4 -61.0(4)
C1 C2 C3 C8 -176.0(5)
C7 C2 C3 C8 5.6(9)
Ir1 C2 C3 C8 124.6(6)
C1 C2 C3 Ir1 59.5(4)
C7 C2 C3 Ir1 -119.0(5)
N1 Ir1 C3 C4 -82.4(4)
C5 Ir1 C3 C4 36.8(3)
C1 Ir1 C3 C4 80.1(3)
O1 Ir1 C3 C4 -168.6(3)
C2 Ir1 C3 C4 116.4(5)
N1 Ir1 C3 C2 161.2(3)
C5 Ir1 C3 C2 -79.7(3)
C4 Ir1 C3 C2 -116.4(5)
C1 Ir1 C3 C2 -36.3(3)
O1 Ir1 C3 C2 75.0(3)
N1 Ir1 C3 C8 38.2(7)
C5 Ir1 C3 C8 157.3(7)
C4 Ir1 C3 C8 120.5(7)
C1 Ir1 C3 C8 -159.4(7)
O1 Ir1 C3 C8 -48.0(7)
C2 Ir1 C3 C8 -123.1(7)
C2 C3 C4 C5 1.5(6)
C8 C3 C4 C5 176.0(5)
Ir1 C3 C4 C5 -60.5(4)
C2 C3 C4 C9 -174.8(5)
C8 C3 C4 C9 -0.3(9)
Ir1 C3 C4 C9 123.1(6)
C2 C3 C4 Ir1 62.0(4)
C8 C3 C4 Ir1 -123.5(6)
N1 Ir1 C4 C5 -132.8(4)
N2 Ir1 C4 C5 -53.1(4)
C3 Ir1 C4 C5 119.1(5)
C1 Ir1 C4 C5 37.8(3)
O1 Ir1 C4 C5 139.1(4)
C2 Ir1 C4 C5 80.5(4)
N1 Ir1 C4 C3 108.1(4)
C5 Ir1 C4 C3 -119.1(5)
N2 Ir1 C4 C3 -172.2(3)
C1 Ir1 C4 C3 -81.2(4)
O1 Ir1 C4 C3 20.0(6)
C2 Ir1 C4 C3 -38.6(3)
N1 Ir1 C4 C9 -11.3(7)
C5 Ir1 C4 C9 121.5(8)
N2 Ir1 C4 C9 68.4(7)
C3 Ir1 C4 C9 -119.4(8)
C1 Ir1 C4 C9 159.3(7)
O1 Ir1 C4 C9 -99.4(7)
C2 Ir1 C4 C9 -158.0(7)
C3 C4 C5 C1 -0.9(6)
C9 C4 C5 C1 175.3(5)
Ir1 C4 C5 C1 -61.9(4)
C3 C4 C5 C10 -176.1(5)
C9 C4 C5 C10 0.1(9)
Ir1 C4 C5 C10 122.9(6)
C3 C4 C5 Ir1 61.0(4)
C9 C4 C5 Ir1 -122.7(6)
C2 C1 C5 C4 -0.1(6)
C6 C1 C5 C4 -173.0(5)
Ir1 C1 C5 C4 61.6(4)
C2 C1 C5 C10 175.1(5)
C6 C1 C5 C10 2.2(9)
Ir1 C1 C5 C10 -123.2(6)
C2 C1 C5 Ir1 -61.7(3)
C6 C1 C5 Ir1 125.4(6)
N1 Ir1 C5 C4 60.2(5)
N2 Ir1 C5 C4 142.8(3)
C3 Ir1 C5 C4 -37.4(4)
C1 Ir1 C5 C4 -118.4(6)
O1 Ir1 C5 C4 -118.8(6)
C2 Ir1 C5 C4 -80.7(4)
N1 Ir1 C5 C1 178.5(4)
C4 Ir1 C5 C1 118.4(6)
N2 Ir1 C5 C1 -98.9(4)
C3 Ir1 C5 C1 80.9(4)
O1 Ir1 C5 C1 -0.4(9)
C2 Ir1 C5 C1 37.7(4)
N1 Ir1 C5 C10 -60.4(7)
C4 Ir1 C5 C10 -120.6(7)
N2 Ir1 C5 C10 22.2(6)
C3 Ir1 C5 C10 -158.0(6)
C1 Ir1 C5 C10 121.0(8)
O1 Ir1 C5 C10 120.6(6)
C2 Ir1 C5 C10 158.7(7)
C14 N1 C11 C12 -1.5(11)
Ir1 N1 C11 C12 -176.5(6)
C14 N3 C12 C11 -1.2(11)
C13 N3 C12 C11 -177.5(8)
N1 C11 C12 N3 1.7(12)
C11 N1 C14 N3 0.8(9)
Ir1 N1 C14 N3 177.0(4)
C11 N1 C14 C15 -175.7(8)
Ir1 N1 C14 C15 0.5(7)
C12 N3 C14 N1 0.2(8)
C13 N3 C14 N1 176.6(6)
C12 N3 C14 C15 176.1(7)
C13 N3 C14 C15 -7.5(11)
C16 N2 C15 C14 176.4(5)
Ir1 N2 C15 C14 4.1(6)
N1 C14 C15 N2 -3.2(8)
N3 C14 C15 N2 -178.8(6)
C15 N2 C16 C17 -32.4(7)
Ir1 N2 C16 C17 139.1(4)
C15 N2 C16 C18 92.2(6)
Ir1 N2 C16 C18 -96.3(5)
N2 C16 C18 C23 -40.4(8)
C17 C16 C18 C23 85.6(7)
N2 C16 C18 C19 142.4(5)
C17 C16 C18 C19 -91.5(6)
C23 C18 C19 C20 -1.1(9)
C16 C18 C19 C20 176.1(6)
C18 C19 C20 C21 0.4(10)
C19 C20 C21 C22 0.6(12)
C20 C21 C22 C23 -1.0(13)
C19 C18 C23 C22 0.7(10)
C16 C18 C23 C22 -176.3(6)
C21 C22 C23 C18 0.3(12)
F6A Sb1 F3A F3B 26.2(10)
F4B Sb1 F3A F3B -173.1(13)
F5B Sb1 F3A F3B -152.4(14)
F2 Sb1 F3A F3B -69.3(10)
F1 Sb1 F3A F3B 109.9(10)
F6B Sb1 F3A F3B 19.0(13)
F5A Sb1 F3A F3B -158.9(10)
F6A Sb1 F3A F5B 178.6(10)
F4B Sb1 F3A F5B -20.7(13)
F2 Sb1 F3A F5B 83.1(9)
F1 Sb1 F3A F5B -97.7(9)
F6B Sb1 F3A F5B 171.4(12)
F3B Sb1 F3A F5B 152.4(14)
F5A Sb1 F3A F5B -6.5(10)
F6A Sb1 F4A F4B 167.1(15)
F5B Sb1 F4A F4B -10.6(18)
F2 Sb1 F4A F4B -97.8(15)
F1 Sb1 F4A F4B 82.9(15)
F6B Sb1 F4A F4B 177.5(18)
F3B Sb1 F4A F4B -169.3(17)
F5A Sb1 F4A F4B -7.9(15)
F4B Sb1 F5A F5B -179.5(16)
F4A Sb1 F5A F5B -175.7(15)
F2 Sb1 F5A F5B -84.9(14)
F1 Sb1 F5A F5B 94.3(14)
F3A Sb1 F5A F5B 9.4(14)
F6B Sb1 F5A F5B -167.7(17)
F3B Sb1 F5A F5B -10.5(17)
F4B Sb1 F6A F6B 21.6(13)
F5B Sb1 F6A F6B -168.3(17)
F4A Sb1 F6A F6B 15.4(12)
F2 Sb1 F6A F6B -75.5(12)
F1 Sb1 F6A F6B 105.2(12)
F3A Sb1 F6A F6B -170.4(12)
F3B Sb1 F6A F6B -146.4(15)
F4B Sb1 F6A F3B 168.1(11)
F5B Sb1 F6A F3B -21.8(17)
F4A Sb1 F6A F3B 161.8(10)
F2 Sb1 F6A F3B 70.9(9)
F1 Sb1 F6A F3B -108.3(9)
F3A Sb1 F6A F3B -23.9(10)
F6B Sb1 F6A F3B 146.4(15)
F5B F3A F3B F6A -63(2)
Sb1 F3A F3B F6A -33.2(10)
F5B F3A F3B Sb1 -29.5(13)
F6B F6A F3B F3A 78(2)
Sb1 F6A F3B F3A 34.7(11)
F6B F6A F3B Sb1 43.4(16)
F6A Sb1 F3B F3A -146.7(13)
F4B Sb1 F3B F3A 164(3)
F5B Sb1 F3B F3A 21.8(11)
F4A Sb1 F3B F3A -176.7(7)
F2 Sb1 F3B F3A 107.5(8)
F1 Sb1 F3B F3A -72.6(8)
F6B Sb1 F3B F3A -165.4(10)
F5A Sb1 F3B F3A 27.6(13)
F4B Sb1 F3B F6A -49(4)
F5B Sb1 F3B F6A 168.5(9)
F4A Sb1 F3B F6A -30.0(16)
F2 Sb1 F3B F6A -105.8(7)
F1 Sb1 F3B F6A 74.1(7)
F3A Sb1 F3B F6A 146.7(13)
F6B Sb1 F3B F6A -18.7(8)
F5A Sb1 F3B F6A 174.2(6)
F6A Sb1 F4B F4A -14.5(17)
F5B Sb1 F4B F4A 170.8(16)
F2 Sb1 F4B F4A 83.3(14)
F1 Sb1 F4B F4A -96.4(15)
F3A Sb1 F4B F4A -172.8(10)
F6B Sb1 F4B F4A -2.2(15)
F3B Sb1 F4B F4A 28(4)
F5A Sb1 F4B F4A 171.0(17)
Sb1 F5A F5B F3A -16(2)
F3B F3A F5B F5A 48(4)
Sb1 F3A F5B F5A 18(2)
F3B F3A F5B Sb1 30.5(14)
F6A Sb1 F5B F5A -170.8(8)
F4B Sb1 F5B F5A 0.4(14)
F4A Sb1 F5B F5A 5.0(17)
F2 Sb1 F5B F5A 94.2(13)
F1 Sb1 F5B F5A -86.8(13)
F3A Sb1 F5B F5A -168.1(18)
F3B Sb1 F5B F5A 171.8(14)
F6A Sb1 F5B F3A -2.6(18)
F4B Sb1 F5B F3A 168.5(7)
F4A Sb1 F5B F3A 173.1(5)
F2 Sb1 F5B F3A -97.7(6)
F1 Sb1 F5B F3A 81.3(6)
F3B Sb1 F5B F3A -20.0(10)
F5A Sb1 F5B F3A 168.1(18)
F3B F6A F6B Sb1 -40.3(15)
F4B Sb1 F6B F6A -160.7(12)
F4A Sb1 F6B F6A -161.8(14)
F2 Sb1 F6B F6A 104.8(11)
F1 Sb1 F6B F6A -74.2(11)
F3A Sb1 F6B F6A 12.5(15)
F3B Sb1 F6B F6A 26.4(12)
F5A Sb1 F6B F6A -171.2(8)
F12 Sb2 F7A F7B 86.1(10)
F10B Sb2 F7A F7B 168.3(11)
F11 Sb2 F7A F7B -94.5(10)
F9A Sb2 F7A F7B 4.2(10)
F10A Sb2 F7A F7B -178.2(10)
F9B Sb2 F7A F7B -16.5(11)
F8B Sb2 F7A F7B -175.2(12)
F12 Sb2 F8A F8B 98.4(15)
F10B Sb2 F8A F8B 16.2(16)
F7B Sb2 F8A F8B -175.3(13)
F11 Sb2 F8A F8B -81.0(15)
F9A Sb2 F8A F8B -179.7(15)
F10A Sb2 F8A F8B 2.7(15)
F9B Sb2 F8A F8B -159.0(16)
F8A Sb2 F9A F9B 37.9(9)
F12 Sb2 F9A F9B 125.6(9)
F10B Sb2 F9A F9B -178.6(10)
F7B Sb2 F9A F9B -140.1(10)
F11 Sb2 F9A F9B -55.8(9)
F8B Sb2 F9A F9B 37.8(10)
F7A Sb2 F9A F9B -142.0(9)
F8A Sb2 F10A F10B 142.1(14)
F12 Sb2 F10A F10B 54.0(14)
F7B Sb2 F10A F10B -38.7(15)
F11 Sb2 F10A F10B -124.7(14)
F9B Sb2 F10A F10B -178.7(13)
F8B Sb2 F10A F10B 143.1(15)
F7A Sb2 F10A F10B -38.0(14)
F8A Sb2 F7B F7A 179.7(10)
F12 Sb2 F7B F7A -94.5(10)
F10B Sb2 F7B F7A -11.1(10)
F11 Sb2 F7B F7A 84.5(10)
F9A Sb2 F7B F7A -175.3(11)
F10A Sb2 F7B F7A 1.9(11)
F9B Sb2 F7B F7A 164.8(10)
F12 Sb2 F8B F8A -81.4(15)
F10B Sb2 F8B F8A -164.7(15)
F11 Sb2 F8B F8A 99.6(15)
F9A Sb2 F8B F8A 0.3(16)
F10A Sb2 F8B F8A -177.1(16)
F9B Sb2 F8B F8A 19.3(15)
F7A Sb2 F8B F8A 179.7(11)
F8A Sb2 F9B F9A -138.1(10)
F12 Sb2 F9B F9A -55.0(9)
F7B Sb2 F9B F9A 35.4(9)
F11 Sb2 F9B F9A 124.0(9)
F10A Sb2 F9B F9A 178.6(8)
F8B Sb2 F9B F9A -145.4(9)
F7A Sb2 F9B F9A 42.0(10)
F8A Sb2 F10B F10A -40.4(15)
F12 Sb2 F10B F10A -125.9(14)
F7B Sb2 F10B F10A 144.2(14)
F11 Sb2 F10B F10A 55.2(14)
F9A Sb2 F10B F10A 178.6(11)
F8B Sb2 F10B F10A -34.7(14)
F7A Sb2 F10B F10A 139.5(15)
